data_7007944
loop_
_publ_author_name
'Fontecha, Julia Barreira'
'Goetz, Sandrine'
'McKee, Vickie'

_publ_section_title
;
 Dinuclear complexes of a pseudocalixarene macrocycle: structural
 consequences of intramolecular hydrogen bonding.
;
_journal_issue 5
_journal_name_full 'Dalton transactions (Cambridge, England : 2003)'
_journal_page_first 923
_journal_page_last 929
_journal_paper_doi 10.1039/b413639j
_journal_year 2005
_chemical_formula_sum 'C54 H72 N6 O13 Zn2'
_chemical_formula_weight 1143.92
_chemical_name_systematic
;
?
;
_space_group_IT_number 88
_symmetry_cell_setting tetragonal
_symmetry_space_group_name_Hall '-I 4ad'
_symmetry_space_group_name_H-M 'I 41/a :2'
_atom_sites_solution_hydrogens geom
_atom_sites_solution_primary direct
_atom_sites_solution_secondary difmap
_audit_creation_method SHELXL-97
_cell_angle_alpha 90.00
_cell_angle_beta 90.00
_cell_angle_gamma 90.00
_cell_formula_units_Z 16
_cell_length_a 41.2744(13)
_cell_length_b 41.2744(13)
_cell_length_c 13.2831(6)
_cell_measurement_reflns_used 18575
_cell_measurement_temperature 150(2)
_cell_measurement_theta_max 26.78
_cell_measurement_theta_min 2.20
_cell_volume 22628.8(14)
_computing_cell_refinement 'Bruker SMART'
_computing_data_collection 'Bruker SMART'
_computing_data_reduction 'Bruker SAINT'
_computing_molecular_graphics 'Bruker SHELXTL'
_computing_publication_material 'Bruker SHELXTL'
_computing_structure_refinement 'SHELXL-97 (Sheldrick, 1997)'
_computing_structure_solution 'SHELXS-97 (Sheldrick, 1990)'
_diffrn_ambient_temperature 150(2)
_diffrn_measured_fraction_theta_full 1.000
_diffrn_measured_fraction_theta_max 1.000
_diffrn_measurement_device_type 'CCD area detector'
_diffrn_measurement_method 'phi and omega scans'
_diffrn_radiation_monochromator graphite
_diffrn_radiation_source 'normal-focus sealed tube'
_diffrn_radiation_type MoK\a
_diffrn_radiation_wavelength 0.71073
_diffrn_reflns_av_R_equivalents 0.0466
_diffrn_reflns_av_sigmaI/netI 0.0272
_diffrn_reflns_limit_h_max 49
_diffrn_reflns_limit_h_min -48
_diffrn_reflns_limit_k_max 48
_diffrn_reflns_limit_k_min -48
_diffrn_reflns_limit_l_max 15
_diffrn_reflns_limit_l_min -15
_diffrn_reflns_number 80813
_diffrn_reflns_theta_full 25.00
_diffrn_reflns_theta_max 25.00
_diffrn_reflns_theta_min 0.70
_diffrn_standards_decay_% 0
_diffrn_standards_interval_count 0
_diffrn_standards_number 0
_exptl_absorpt_coefficient_mu 0.914
_exptl_absorpt_correction_T_max 1.00000
_exptl_absorpt_correction_T_min 0.891319
_exptl_absorpt_correction_type multi-scan
_exptl_crystal_colour colourless
_exptl_crystal_density_diffrn 1.343
_exptl_crystal_density_method 'not measured'
_exptl_crystal_description block
_exptl_crystal_F_000 9632
_exptl_crystal_size_max 0.45
_exptl_crystal_size_mid 0.12
_exptl_crystal_size_min 0.10
_refine_diff_density_max 2.941
_refine_diff_density_min -0.418
_refine_diff_density_rms 0.080
_refine_ls_extinction_method none
_refine_ls_goodness_of_fit_ref 1.231
_refine_ls_hydrogen_treatment mixed
_refine_ls_matrix_type full
_refine_ls_number_parameters 722
_refine_ls_number_reflns 9961
_refine_ls_number_restraints 0
_refine_ls_restrained_S_all 1.231
_refine_ls_R_factor_all 0.0686
_refine_ls_R_factor_gt 0.0510
_refine_ls_shift/su_max 0.002
_refine_ls_shift/su_mean 0.000
_refine_ls_structure_factor_coef Fsqd
_refine_ls_weighting_details 'calc w=1/[\s^2^(Fo^2^)+(0.0607P)^2^+60.4911P] where P=(Fo^2^+2Fc^2^)/3'
_refine_ls_weighting_scheme calc
_refine_ls_wR_factor_gt 0.1430
_refine_ls_wR_factor_ref 0.1521
_reflns_number_gt 7811
_reflns_number_total 9961
_reflns_threshold_expression >2sigma(I)
_cod_data_source_file b413639j.txt
_cod_data_source_block test_1
_cod_depositor_comments
;
The following automatic conversions were performed:
'_symmetry_cell_setting' value 'Tetragonal' changed to 'tetragonal'
according to '/home/saulius/struct/CIF-dictionaries/cif_core.dic'
dictionary named 'cif_core.dic' version 2.4.1 from 2010-06-29.

Automatic conversion script
Id: cif_fix_enum 1527 2010-12-29 10:47:43Z saulius 
;
_cod_original_sg_symbol_H-M I4(1)/a
_cod_database_code 7007944

loop_
_symmetry_equiv_pos_as_xyz
'x, y, z'
'-x+1/2, -y, z+1/2'
'-y+3/4, x+1/4, z+1/4'
'y+3/4, -x+3/4, z+3/4'
'x+1/2, y+1/2, z+1/2'
'-x+1, -y+1/2, z+1'
'-y+5/4, x+3/4, z+3/4'
'y+5/4, -x+5/4, z+5/4'
'-x, -y, -z'
'x-1/2, y, -z-1/2'
'y-3/4, -x-1/4, -z-1/4'
'-y-3/4, x-3/4, -z-3/4'
'-x+1/2, -y+1/2, -z+1/2'
'x, y+1/2, -z'
'y-1/4, -x+1/4, -z+1/4'
'-y-1/4, x-1/4, -z-1/4'

loop_
_atom_site_label
_atom_site_type_symbol
_atom_site_fract_x
_atom_site_fract_y
_atom_site_fract_z
_atom_site_U_iso_or_equiv
_atom_site_adp_type
_atom_site_occupancy
_atom_site_symmetry_multiplicity
_atom_site_calc_flag
_atom_site_refinement_flags
_atom_site_disorder_assembly
_atom_site_disorder_group
Zn1 Zn 0.559719(11) 0.140173(12) 0.39865(4) 0.03961(15) Uani 1 1 d . . .
Zn2 Zn 0.539921(10) 0.127306(11) 0.07213(3) 0.03409(14) Uani 1 1 d . . .
O1 O 0.59248(6) 0.11858(7) 0.30222(19) 0.0372(6) Uani 1 1 d . . .
C1 C 0.62230(9) 0.10895(10) 0.3356(3) 0.0343(9) Uani 1 1 d . . .
C2 C 0.63889(9) 0.12863(10) 0.4047(3) 0.0363(9) Uani 1 1 d . B .
C3 C 0.66949(10) 0.11871(12) 0.4373(3) 0.0434(10) Uani 1 1 d . . .
H3 H 0.6809 0.1321 0.4833 0.052 Uiso 1 1 calc R C .
C4 C 0.68381(10) 0.09026(12) 0.4054(3) 0.0442(11) Uani 1 1 d . . .
C5 C 0.71726(11) 0.08036(14) 0.4440(3) 0.0548(13) Uani 1 1 d . . .
C6 C 0.71553(13) 0.07761(15) 0.5596(4) 0.0635(14) Uani 1 1 d . . .
H6A H 0.6996 0.0611 0.5782 0.095 Uiso 1 1 calc R . .
H6B H 0.7090 0.0985 0.5882 0.095 Uiso 1 1 calc R . .
H6C H 0.7369 0.0715 0.5860 0.095 Uiso 1 1 calc R . .
C7 C 0.74146(12) 0.10584(17) 0.4126(4) 0.0763(18) Uani 1 1 d . . .
H7A H 0.7346 0.1270 0.4385 0.114 Uiso 1 1 calc R . .
H7B H 0.7426 0.1067 0.3389 0.114 Uiso 1 1 calc R . .
H7C H 0.7628 0.1004 0.4399 0.114 Uiso 1 1 calc R . .
C8 C 0.72811(14) 0.04760(16) 0.4026(4) 0.0777(18) Uani 1 1 d . . .
H8A H 0.7125 0.0309 0.4225 0.117 Uiso 1 1 calc R . .
H8B H 0.7495 0.0422 0.4298 0.117 Uiso 1 1 calc R . .
H8C H 0.7293 0.0487 0.3290 0.117 Uiso 1 1 calc R . .
C9 C 0.66620(10) 0.07144(11) 0.3377(3) 0.0400(10) Uani 1 1 d . . .
H9 H 0.6754 0.0517 0.3149 0.048 Uiso 1 1 calc R C .
C10 C 0.63593(9) 0.08024(10) 0.3023(3) 0.0337(9) Uani 1 1 d . . .
C11 C 0.61985(9) 0.05994(10) 0.2221(3) 0.0357(9) Uani 1 1 d . . .
H11A H 0.6278 0.0374 0.2264 0.043 Uiso 1 1 calc R C .
H11B H 0.5961 0.0597 0.2332 0.043 Uiso 1 1 calc R . .
C12 C 0.62708(9) 0.07348(9) 0.1190(3) 0.0314(8) Uani 1 1 d . . .
C13 C 0.65582(9) 0.06526(10) 0.0703(3) 0.0337(9) Uani 1 1 d . . .
H13 H 0.6698 0.0499 0.1014 0.040 Uiso 1 1 calc R C .
C14 C 0.66503(9) 0.07858(10) -0.0221(3) 0.0365(9) Uani 1 1 d . . .
C15 C 0.69719(10) 0.07030(11) -0.0742(3) 0.0444(11) Uani 1 1 d . . .
C16 C 0.71545(14) 0.04346(19) -0.0213(4) 0.087(2) Uani 1 1 d . . .
H16A H 0.7357 0.0391 -0.0574 0.131 Uiso 1 1 calc R . .
H16B H 0.7021 0.0238 -0.0202 0.131 Uiso 1 1 calc R . .
H16C H 0.7204 0.0501 0.0478 0.131 Uiso 1 1 calc R . .
C17 C 0.71792(13) 0.10111(16) -0.0807(6) 0.099(3) Uani 1 1 d . . .
H17A H 0.7057 0.1182 -0.1152 0.148 Uiso 1 1 calc R . .
H17B H 0.7378 0.0965 -0.1185 0.148 Uiso 1 1 calc R . .
H17C H 0.7235 0.1084 -0.0127 0.148 Uiso 1 1 calc R . .
C18 C 0.69058(13) 0.06011(13) -0.1821(3) 0.0565(13) Uani 1 1 d . . .
H18A H 0.6789 0.0775 -0.2171 0.085 Uiso 1 1 calc R . .
H18B H 0.6774 0.0404 -0.1824 0.085 Uiso 1 1 calc R . .
H18C H 0.7112 0.0559 -0.2165 0.085 Uiso 1 1 calc R . .
C19 C 0.64376(9) 0.10002(10) -0.0659(3) 0.0368(9) Uani 1 1 d . . .
H19 H 0.6491 0.1090 -0.1297 0.044 Uiso 1 1 calc R C .
C20 C 0.61435(9) 0.10917(10) -0.0197(3) 0.0341(9) Uani 1 1 d . . .
C21 C 0.60611(9) 0.09618(10) 0.0749(3) 0.0311(8) Uani 1 1 d . . .
O2 O 0.57940(6) 0.10500(7) 0.12495(19) 0.0344(6) Uani 1 1 d . . .
C22 C 0.59503(10) 0.13294(10) -0.0728(3) 0.0373(9) Uani 1 1 d . . .
H22 H 0.6041 0.1415 -0.1330 0.045 Uiso 1 1 calc R C .
N1 N 0.56719(8) 0.14374(8) -0.0477(2) 0.0378(8) Uani 1 1 d . B .
C23 C 0.55199(11) 0.16754(11) -0.1151(3) 0.0442(10) Uani 1 1 d . . .
H23A H 0.5679 0.1743 -0.1669 0.053 Uiso 1 1 calc R A 1
H23B H 0.5459 0.1870 -0.0757 0.053 Uiso 1 1 calc R A 1
C24 C 0.52202(11) 0.15413(13) -0.1667(3) 0.0505(12) Uani 0.40 1 d P B 1
H24 H 0.5286 0.1323 -0.1924 0.061 Uiso 0.40 1 calc PR B 1
O3 O 0.5117(2) 0.1696(3) -0.2449(7) 0.074(3) Uani 0.40 1 d P B 1
C24' C 0.52202(11) 0.15413(13) -0.1667(3) 0.0505(12) Uani 0.60 1 d P B 2
H24' H 0.5145 0.1718 -0.2127 0.061 Uiso 0.60 1 calc PR B 2
O3' O 0.52817(12) 0.12882(12) -0.2264(4) 0.0432(11) Uani 0.60 1 d P B 2
C25 C 0.49375(11) 0.14767(11) -0.0967(3) 0.0459(11) Uani 1 1 d . . .
H25A H 0.4880 0.1682 -0.0625 0.055 Uiso 1 1 calc R B 1
H25B H 0.4749 0.1410 -0.1378 0.055 Uiso 1 1 calc R B 1
N2 N 0.49962(8) 0.12274(8) -0.0197(3) 0.0364(8) Uani 1 1 d . B .
C26 C 0.47972(9) 0.09903(10) -0.0177(3) 0.0346(9) Uani 1 1 d . . .
H26 H 0.4638 0.0988 -0.0692 0.042 Uiso 1 1 calc R B .
C27 C 0.47856(9) 0.07238(9) 0.0540(3) 0.0301(8) Uani 1 1 d . B .
C28 C 0.45979(9) 0.04557(10) 0.0270(3) 0.0353(9) Uani 1 1 d . . .
H28 H 0.4487 0.0460 -0.0356 0.042 Uiso 1 1 calc R B .
C29 C 0.45666(9) 0.01845(10) 0.0872(3) 0.0341(9) Uani 1 1 d . B .
C30 C 0.43703(11) -0.01108(11) 0.0531(3) 0.0448(11) Uani 1 1 d . . .
C31 C 0.44079(15) -0.01637(14) -0.0586(4) 0.0690(16) Uani 1 1 d . B .
H31A H 0.4639 -0.0178 -0.0754 0.104 Uiso 1 1 calc R . .
H31B H 0.4310 0.0018 -0.0951 0.104 Uiso 1 1 calc R . .
H31C H 0.4299 -0.0366 -0.0779 0.104 Uiso 1 1 calc R . .
C32 C 0.40315(14) -0.00771(19) 0.0856(7) 0.122(4) Uani 1 1 d . B .
H32A H 0.4024 -0.0042 0.1585 0.182 Uiso 1 1 calc R . .
H32B H 0.3912 -0.0275 0.0688 0.182 Uiso 1 1 calc R . .
H32C H 0.3932 0.0108 0.0511 0.182 Uiso 1 1 calc R . .
C33 C 0.45167(19) -0.04245(13) 0.0994(5) 0.087(2) Uani 1 1 d . B .
H33A H 0.4741 -0.0450 0.0767 0.130 Uiso 1 1 calc R . .
H33B H 0.4389 -0.0612 0.0778 0.130 Uiso 1 1 calc R . .
H33C H 0.4512 -0.0409 0.1731 0.130 Uiso 1 1 calc R . .
C34 C 0.47189(9) 0.01970(10) 0.1801(3) 0.0338(9) Uani 1 1 d . . .
H34 H 0.4695 0.0018 0.2243 0.041 Uiso 1 1 calc R B .
C35 C 0.49060(9) 0.04600(10) 0.2120(3) 0.0315(8) Uani 1 1 d . B .
C36 C 0.49441(8) 0.07232(9) 0.1475(3) 0.0287(8) Uani 1 1 d . . .
O4 O 0.51336(6) 0.09796(7) 0.17247(19) 0.0349(6) Uani 1 1 d . B .
C37 C 0.50754(9) 0.04438(11) 0.3136(3) 0.0383(9) Uani 1 1 d . . .
H37A H 0.5076 0.0216 0.3365 0.046 Uiso 1 1 calc R B .
H37B H 0.5304 0.0511 0.3044 0.046 Uiso 1 1 calc R . .
C38 C 0.49271(9) 0.06507(11) 0.3956(3) 0.0381(10) Uani 1 1 d . B .
C39 C 0.46928(9) 0.05199(12) 0.4602(3) 0.0414(10) Uani 1 1 d . . .
H39 H 0.4624 0.0303 0.4502 0.050 Uiso 1 1 calc R B .
C40 C 0.45578(10) 0.06986(13) 0.5389(3) 0.0457(11) Uani 1 1 d . B .
C41 C 0.42999(11) 0.05572(14) 0.6104(3) 0.0516(12) Uani 1 1 d . . .
C42 C 0.39812(11) 0.07409(15) 0.5944(4) 0.0650(15) Uani 1 1 d . B .
H42A H 0.3815 0.0654 0.6398 0.098 Uiso 1 1 calc R . .
H42B H 0.3910 0.0714 0.5244 0.098 Uiso 1 1 calc R . .
H42C H 0.4014 0.0971 0.6085 0.098 Uiso 1 1 calc R . .
C43 C 0.42289(13) 0.02023(15) 0.5891(5) 0.0717(17) Uani 1 1 d . B .
H43A H 0.4065 0.0123 0.6366 0.108 Uiso 1 1 calc R . .
H43B H 0.4428 0.0076 0.5967 0.108 Uiso 1 1 calc R . .
H43C H 0.4147 0.0179 0.5201 0.108 Uiso 1 1 calc R . .
C44 C 0.44213(16) 0.0579(2) 0.7180(4) 0.101(3) Uani 1 1 d . B .
H44A H 0.4258 0.0489 0.7637 0.152 Uiso 1 1 calc R . .
H44B H 0.4462 0.0806 0.7353 0.152 Uiso 1 1 calc R . .
H44C H 0.4623 0.0455 0.7245 0.152 Uiso 1 1 calc R . .
C45 C 0.46645(10) 0.10174(13) 0.5502(3) 0.0485(12) Uani 1 1 d . . .
H45 H 0.4571 0.1146 0.6021 0.058 Uiso 1 1 calc R B .
C46 C 0.49017(10) 0.11567(12) 0.4891(3) 0.0440(11) Uani 1 1 d . B .
C47 C 0.50309(9) 0.09690(12) 0.4094(3) 0.0410(10) Uani 1 1 d . . .
O5 O 0.52577(7) 0.10923(8) 0.3475(2) 0.0453(7) Uani 1 1 d . B .
C48 C 0.49964(11) 0.14835(12) 0.5118(3) 0.0481(11) Uani 1 1 d . . .
H48 H 0.4865 0.1597 0.5587 0.058 Uiso 1 1 calc R B .
N3 N 0.52382(9) 0.16373(10) 0.4759(3) 0.0467(9) Uani 1 1 d . B .
C49 C 0.52926(12) 0.19703(13) 0.5117(4) 0.0582(13) Uani 1 1 d . . .
H49A H 0.5123 0.2028 0.5613 0.070 Uiso 1 1 calc R B .
H49B H 0.5275 0.2122 0.4543 0.070 Uiso 1 1 calc R . .
C50 C 0.56252(12) 0.20063(13) 0.5603(4) 0.0559(13) Uani 1 1 d . B .
H50 H 0.5625 0.2217 0.5977 0.067 Uiso 1 1 calc R . .
O6 O 0.56551(8) 0.17541(10) 0.6336(2) 0.0652(10) Uani 1 1 d . . .
C51 C 0.59107(12) 0.20143(11) 0.4878(3) 0.0506(11) Uani 1 1 d . . .
H51A H 0.5865 0.2173 0.4338 0.061 Uiso 1 1 calc R B .
H51B H 0.6106 0.2088 0.5244 0.061 Uiso 1 1 calc R . .
N4 N 0.59762(9) 0.16949(8) 0.4418(2) 0.0392(8) Uani 1 1 d . B .
C52 C 0.62683(11) 0.15944(11) 0.4439(3) 0.0402(10) Uani 1 1 d . . .
H52 H 0.6423 0.1734 0.4740 0.048 Uiso 1 1 calc R B .
N11 N 0.5359(4) 0.1841(4) 0.2036(14) 0.044(4) Uani 0.60 1 d P C 1
O11 O 0.55610(18) 0.1659(2) 0.2417(6) 0.075(2) Uani 0.60 1 d P C 1
O12 O 0.52474(15) 0.17350(19) 0.1197(5) 0.0645(16) Uani 0.60 1 d P C 1
O13 O 0.5238(2) 0.20499(16) 0.2496(6) 0.0742(19) Uani 0.60 1 d P C 1
N11' N 0.5449(7) 0.1800(9) 0.1917(17) 0.068(9) Uani 0.40 1 d P C 2
O11' O 0.5363(3) 0.1559(3) 0.1956(10) 0.070(4) Uani 0.40 1 d P C 2
O12' O 0.5501(6) 0.1966(2) 0.1135(7) 0.165(9) Uani 0.40 1 d P C 2
O13' O 0.5494(4) 0.1973(3) 0.2749(7) 0.090(4) Uani 0.40 1 d P C 2
N21 N 0.63780(11) 0.14091(11) 0.6874(3) 0.0529(10) Uani 1 1 d . . .
O21 O 0.62003(11) 0.11831(9) 0.6630(3) 0.0799(13) Uani 1 1 d . . .
O22 O 0.62606(9) 0.16862(9) 0.6965(3) 0.0698(10) Uani 1 1 d . . .
O23 O 0.66646(11) 0.13654(11) 0.7053(4) 0.0864(13) Uani 1 1 d . . .
O61 O 0.57153(7) 0.10770(7) 0.5200(2) 0.0420(7) Uani 1 1 d . C .
C61 C 0.57644(12) 0.07321(11) 0.5175(3) 0.0496(11) Uani 1 1 d . . .
H61A H 0.6000 0.0685 0.5191 0.060 Uiso 1 1 calc R C .
H61B H 0.5676 0.0644 0.4538 0.060 Uiso 1 1 calc R . .
C62 C 0.56016(17) 0.05683(14) 0.6054(5) 0.0786(18) Uani 1 1 d . C .
H62A H 0.5640 0.0334 0.6019 0.118 Uiso 1 1 calc R . .
H62B H 0.5368 0.0611 0.6030 0.118 Uiso 1 1 calc R . .
H62C H 0.5691 0.0653 0.6684 0.118 Uiso 1 1 calc R . .
H1 H 0.5879 0.1117 0.2334 0.040 Uiso 1 1 d . . .
H4 H 0.5197 0.1015 0.2515 0.040 Uiso 1 1 d . . .
H6 H 0.5908 0.1722 0.6601 0.040 Uiso 1 1 d . . .
H61 H 0.5873 0.1120 0.5696 0.040 Uiso 1 1 d . . .

loop_
_atom_site_aniso_label
_atom_site_aniso_U_11
_atom_site_aniso_U_22
_atom_site_aniso_U_33
_atom_site_aniso_U_23
_atom_site_aniso_U_13
_atom_site_aniso_U_12
Zn1 0.0346(3) 0.0527(3) 0.0316(3) -0.0131(2) 0.00117(19) -0.0017(2)
Zn2 0.0284(2) 0.0407(3) 0.0332(3) 0.0010(2) 0.00534(18) -0.00131(19)
O1 0.0286(14) 0.0575(18) 0.0255(14) -0.0129(12) -0.0017(11) -0.0009(12)
C1 0.030(2) 0.052(2) 0.0213(18) -0.0015(17) 0.0017(15) -0.0064(17)
C2 0.032(2) 0.053(2) 0.0243(19) -0.0049(17) 0.0014(16) -0.0096(18)
C3 0.034(2) 0.069(3) 0.027(2) -0.004(2) -0.0044(17) -0.011(2)
C4 0.036(2) 0.070(3) 0.027(2) 0.005(2) -0.0035(17) -0.002(2)
C5 0.039(2) 0.088(4) 0.038(3) 0.005(2) -0.011(2) 0.004(2)
C6 0.054(3) 0.092(4) 0.044(3) 0.011(3) -0.015(2) 0.000(3)
C7 0.037(3) 0.133(6) 0.059(3) 0.024(3) -0.011(2) -0.005(3)
C8 0.055(3) 0.114(5) 0.063(4) -0.013(3) -0.019(3) 0.032(3)
C9 0.040(2) 0.052(3) 0.028(2) 0.0049(18) -0.0005(17) 0.0001(19)
C10 0.029(2) 0.047(2) 0.0244(19) 0.0003(17) 0.0011(15) -0.0072(17)
C11 0.032(2) 0.042(2) 0.033(2) -0.0040(18) 0.0016(17) -0.0039(17)
C12 0.031(2) 0.038(2) 0.0258(19) -0.0105(16) 0.0016(15) -0.0078(16)
C13 0.029(2) 0.039(2) 0.033(2) -0.0130(17) 0.0000(16) -0.0046(16)
C14 0.029(2) 0.050(2) 0.031(2) -0.0195(18) 0.0052(16) -0.0095(18)
C15 0.033(2) 0.054(3) 0.046(2) -0.019(2) 0.0112(19) -0.0026(19)
C16 0.055(3) 0.157(7) 0.050(3) 0.002(4) 0.013(3) 0.048(4)
C17 0.044(3) 0.097(5) 0.155(7) -0.075(5) 0.048(4) -0.032(3)
C18 0.070(3) 0.058(3) 0.042(3) -0.010(2) 0.018(2) 0.014(3)
C19 0.032(2) 0.052(2) 0.027(2) -0.0093(18) 0.0054(16) -0.0079(18)
C20 0.028(2) 0.048(2) 0.0262(19) -0.0079(17) 0.0026(16) -0.0062(17)
C21 0.0247(18) 0.043(2) 0.0251(19) -0.0099(16) 0.0023(15) -0.0073(16)
O2 0.0262(13) 0.0540(17) 0.0230(13) -0.0027(12) 0.0043(10) 0.0013(12)
C22 0.035(2) 0.050(2) 0.027(2) -0.0029(18) 0.0056(17) -0.0091(18)
N1 0.0338(18) 0.048(2) 0.0313(18) 0.0033(15) 0.0033(14) -0.0046(15)
C23 0.043(2) 0.051(3) 0.038(2) 0.013(2) 0.0058(19) -0.003(2)
C24 0.043(3) 0.067(3) 0.041(3) 0.017(2) -0.002(2) -0.001(2)
O3 0.060(6) 0.093(7) 0.069(6) 0.034(5) 0.000(5) 0.007(5)
C24' 0.043(3) 0.067(3) 0.041(3) 0.017(2) -0.002(2) -0.001(2)
O3' 0.053(3) 0.044(3) 0.033(3) -0.003(2) -0.003(2) -0.001(2)
C25 0.040(2) 0.050(3) 0.047(3) 0.013(2) 0.001(2) 0.003(2)
N2 0.0299(17) 0.0397(19) 0.0395(19) 0.0052(15) 0.0014(14) 0.0025(15)
C26 0.033(2) 0.043(2) 0.029(2) -0.0019(17) 0.0004(16) 0.0027(17)
C27 0.0256(18) 0.038(2) 0.0260(19) -0.0033(16) 0.0025(15) 0.0003(16)
C28 0.035(2) 0.047(2) 0.0244(19) -0.0048(17) -0.0031(16) -0.0049(17)
C29 0.032(2) 0.040(2) 0.031(2) -0.0067(17) 0.0051(16) -0.0037(17)
C30 0.047(3) 0.048(3) 0.039(2) -0.013(2) 0.0073(19) -0.017(2)
C31 0.098(4) 0.063(3) 0.046(3) -0.020(3) 0.006(3) -0.032(3)
C32 0.052(4) 0.119(6) 0.193(9) -0.099(6) 0.051(5) -0.043(4)
C33 0.126(6) 0.048(3) 0.086(4) -0.002(3) -0.019(4) -0.018(3)
C34 0.031(2) 0.039(2) 0.031(2) -0.0018(17) 0.0072(16) -0.0021(17)
C35 0.0248(18) 0.044(2) 0.0253(19) -0.0016(16) 0.0042(15) 0.0034(16)
C36 0.0214(18) 0.038(2) 0.0269(19) -0.0056(16) 0.0042(14) -0.0011(15)
O4 0.0322(14) 0.0467(16) 0.0257(13) -0.0048(12) 0.0002(11) -0.0099(12)
C37 0.028(2) 0.057(3) 0.030(2) 0.0021(19) -0.0012(16) -0.0009(18)
C38 0.026(2) 0.065(3) 0.0239(19) 0.0005(19) -0.0047(15) 0.0003(18)
C39 0.029(2) 0.069(3) 0.026(2) 0.0063(19) -0.0021(16) 0.0018(19)
C40 0.028(2) 0.083(3) 0.027(2) 0.010(2) 0.0000(17) 0.007(2)
C41 0.037(2) 0.086(4) 0.031(2) 0.015(2) 0.0055(19) 0.005(2)
C42 0.040(3) 0.097(4) 0.058(3) 0.021(3) 0.021(2) 0.015(3)
C43 0.054(3) 0.088(4) 0.074(4) 0.028(3) 0.025(3) 0.008(3)
C44 0.081(4) 0.186(8) 0.037(3) 0.032(4) -0.005(3) -0.027(5)
C45 0.036(2) 0.084(4) 0.026(2) -0.004(2) 0.0040(18) 0.011(2)
C46 0.034(2) 0.072(3) 0.026(2) -0.007(2) -0.0006(17) 0.004(2)
C47 0.0242(19) 0.073(3) 0.026(2) -0.0055(19) -0.0001(16) -0.0027(19)
O5 0.0343(15) 0.074(2) 0.0274(14) -0.0145(14) 0.0042(12) -0.0122(14)
C48 0.037(2) 0.076(3) 0.031(2) -0.013(2) 0.0024(19) 0.007(2)
N3 0.044(2) 0.062(2) 0.0338(19) -0.0142(17) -0.0004(16) 0.0047(18)
C49 0.058(3) 0.062(3) 0.054(3) -0.023(2) 0.002(2) 0.010(2)
C50 0.059(3) 0.067(3) 0.042(3) -0.021(2) 0.007(2) -0.004(2)
O6 0.054(2) 0.110(3) 0.0322(17) -0.0057(19) 0.0052(15) -0.013(2)
C51 0.062(3) 0.049(3) 0.041(3) -0.013(2) 0.008(2) -0.006(2)
N4 0.047(2) 0.044(2) 0.0262(17) -0.0059(15) 0.0054(15) -0.0073(16)
C52 0.045(3) 0.051(3) 0.024(2) -0.0062(18) 0.0012(17) -0.015(2)
N11 0.048(6) 0.030(7) 0.054(7) -0.012(5) 0.007(5) 0.007(6)
O11 0.065(4) 0.097(6) 0.064(5) 0.020(5) 0.024(4) 0.024(5)
O12 0.056(4) 0.079(5) 0.059(4) -0.024(4) 0.002(3) 0.001(3)
O13 0.099(6) 0.051(4) 0.073(5) -0.020(4) 0.003(5) -0.005(4)
N11' 0.12(2) 0.055(10) 0.034(10) -0.017(9) -0.049(13) 0.047(15)
O11' 0.072(8) 0.043(6) 0.097(10) -0.037(6) 0.049(7) -0.032(5)
O12' 0.43(3) 0.034(5) 0.030(5) 0.001(4) -0.007(10) -0.039(10)
O13' 0.144(12) 0.089(9) 0.036(5) -0.001(5) -0.023(6) -0.074(9)
N21 0.067(3) 0.060(3) 0.032(2) 0.0075(19) -0.0032(19) -0.005(2)
O21 0.114(3) 0.062(2) 0.064(2) 0.0040(19) -0.039(2) -0.028(2)
O22 0.063(2) 0.056(2) 0.090(3) -0.017(2) -0.004(2) -0.0112(18)
O23 0.081(3) 0.086(3) 0.092(3) 0.022(2) -0.024(3) 0.001(2)
O61 0.0447(17) 0.0480(17) 0.0334(15) -0.0033(13) -0.0018(13) -0.0093(13)
C61 0.055(3) 0.049(3) 0.045(3) -0.004(2) -0.002(2) -0.008(2)
C62 0.112(5) 0.062(4) 0.062(4) 0.008(3) 0.014(3) -0.020(3)

loop_
_atom_type_symbol
_atom_type_description
_atom_type_scat_dispersion_real
_atom_type_scat_dispersion_imag
_atom_type_scat_source
C C 0.0033 0.0016 'International Tables Vol C Tables 4.2.6.8 and 6.1.1.4'
H H 0.0000 0.0000 'International Tables Vol C Tables 4.2.6.8 and 6.1.1.4'
N N 0.0061 0.0033 'International Tables Vol C Tables 4.2.6.8 and 6.1.1.4'
O O 0.0106 0.0060 'International Tables Vol C Tables 4.2.6.8 and 6.1.1.4'
Zn Zn 0.2839 1.4301 'International Tables Vol C Tables 4.2.6.8 and 6.1.1.4'

loop_
_geom_angle_atom_site_label_1
_geom_angle_atom_site_label_2
_geom_angle_atom_site_label_3
_geom_angle
_geom_angle_site_symmetry_1
_geom_angle_site_symmetry_3
_geom_angle_publ_flag
O5 Zn1 N3 88.09(13) . . ?
O5 Zn1 N4 174.35(13) . . ?
N3 Zn1 N4 97.54(14) . . ?
O5 Zn1 O1 88.44(11) . . ?
N3 Zn1 O1 171.73(13) . . ?
N4 Zn1 O1 85.92(12) . . ?
O5 Zn1 O61 90.87(12) . . ?
N3 Zn1 O61 94.84(14) . . ?
N4 Zn1 O61 89.17(12) . . ?
O1 Zn1 O61 92.72(11) . . ?
O5 Zn1 O11 86.7(3) . . ?
N3 Zn1 O11 100.6(2) . . ?
N4 Zn1 O11 91.7(3) . . ?
O1 Zn1 O11 71.66(19) . . ?
O61 Zn1 O11 164.2(2) . . ?
O5 Zn1 O13' 102.8(2) . . ?
N3 Zn1 O13' 78.0(3) . . ?
N4 Zn1 O13' 78.0(2) . . ?
O1 Zn1 O13' 95.5(3) . . ?
O61 Zn1 O13' 164.21(19) . . ?
O11 Zn1 O13' 28.4(3) . . ?
O5 Zn1 O11' 66.51(19) . . ?
N3 Zn1 O11' 96.7(2) . . ?
N4 Zn1 O11' 112.08(19) . . ?
O1 Zn1 O11' 75.0(2) . . ?
O61 Zn1 O11' 154.1(2) . . ?
O11 Zn1 O11' 20.4(3) . . ?
O13' Zn1 O11' 41.7(3) . . ?
O2 Zn2 O11' 92.5(5) . . ?
O2 Zn2 N1 88.71(12) . . ?
O11' Zn2 N1 118.3(3) . . ?
O2 Zn2 N2 145.05(12) . . ?
O11' Zn2 N2 118.1(4) . . ?
N1 Zn2 N2 90.78(13) . . ?
O2 Zn2 O12 123.7(2) . . ?
O11' Zn2 O12 37.6(4) . . ?
N1 Zn2 O12 95.5(2) . . ?
N2 Zn2 O12 91.2(2) . . ?
O2 Zn2 O4 86.42(11) . . ?
O11' Zn2 O4 77.5(3) . . ?
N1 Zn2 O4 163.70(12) . . ?
N2 Zn2 O4 84.40(11) . . ?
O12 Zn2 O4 100.1(2) . . ?
C1 O1 Zn1 120.9(2) . . ?
O1 C1 C10 120.7(3) . . ?
O1 C1 C2 118.9(4) . . ?
C10 C1 C2 120.4(4) . . ?
C3 C2 C1 118.3(4) . . ?
C3 C2 C52 117.0(4) . . ?
C1 C2 C52 124.7(4) . . ?
C4 C3 C2 122.8(4) . . ?
C3 C4 C9 116.7(4) . . ?
C3 C4 C5 120.7(4) . . ?
C9 C4 C5 122.6(4) . . ?
C7 C5 C8 108.8(5) . . ?
C7 C5 C4 108.6(4) . . ?
C8 C5 C4 112.4(4) . . ?
C7 C5 C6 110.9(4) . . ?
C8 C5 C6 107.9(5) . . ?
C4 C5 C6 108.2(4) . . ?
C10 C9 C4 123.0(4) . . ?
C9 C10 C1 118.9(4) . . ?
C9 C10 C11 119.4(4) . . ?
C1 C10 C11 121.5(3) . . ?
C12 C11 C10 110.4(3) . . ?
C13 C12 C21 119.6(4) . . ?
C13 C12 C11 120.0(4) . . ?
C21 C12 C11 120.3(3) . . ?
C12 C13 C14 122.9(4) . . ?
C19 C14 C13 116.9(4) . . ?
C19 C14 C15 120.2(4) . . ?
C13 C14 C15 122.9(4) . . ?
C16 C15 C18 109.0(4) . . ?
C16 C15 C17 110.8(5) . . ?
C18 C15 C17 106.0(5) . . ?
C16 C15 C14 112.6(4) . . ?
C18 C15 C14 109.4(4) . . ?
C17 C15 C14 108.8(4) . . ?
C14 C19 C20 122.4(4) . . ?
C21 C20 C19 119.6(4) . . ?
C21 C20 C22 124.0(3) . . ?
C19 C20 C22 116.3(4) . . ?
O2 C21 C12 118.8(3) . . ?
O2 C21 C20 122.6(4) . . ?
C12 C21 C20 118.6(3) . . ?
C21 O2 Zn2 128.5(2) . . ?
N1 C22 C20 127.3(4) . . ?
C22 N1 C23 117.3(3) . . ?
C22 N1 Zn2 125.2(3) . . ?
C23 N1 Zn2 117.2(3) . . ?
N1 C23 C24 112.3(4) . . ?
O3 C24 C25 109.0(5) . . ?
O3 C24 C23 116.8(6) . . ?
C25 C24 C23 114.5(4) . . ?
N2 C25 C24 115.0(4) . . ?
C26 N2 C25 116.4(3) . . ?
C26 N2 Zn2 125.0(3) . . ?
C25 N2 Zn2 118.6(3) . . ?
N2 C26 C27 127.9(4) . . ?
C28 C27 C36 119.0(3) . . ?
C28 C27 C26 116.7(3) . . ?
C36 C27 C26 124.4(3) . . ?
C29 C28 C27 123.0(4) . . ?
C28 C29 C34 116.3(4) . . ?
C28 C29 C30 121.5(4) . . ?
C34 C29 C30 122.2(4) . . ?
C32 C30 C31 113.6(5) . . ?
C32 C30 C29 109.9(4) . . ?
C31 C30 C29 110.6(4) . . ?
C32 C30 C33 109.4(6) . . ?
C31 C30 C33 103.2(5) . . ?
C29 C30 C33 109.8(4) . . ?
C29 C34 C35 123.3(4) . . ?
C36 C35 C34 118.8(3) . . ?
C36 C35 C37 121.9(3) . . ?
C34 C35 C37 119.3(4) . . ?
O4 C36 C35 121.5(3) . . ?
O4 C36 C27 118.9(3) . . ?
C35 C36 C27 119.6(3) . . ?
C36 O4 Zn2 126.4(2) . . ?
C38 C37 C35 115.3(3) . . ?
C47 C38 C39 119.7(4) . . ?
C47 C38 C37 120.1(4) . . ?
C39 C38 C37 120.2(4) . . ?
C40 C39 C38 122.1(4) . . ?
C39 C40 C45 117.0(4) . . ?
C39 C40 C41 122.5(5) . . ?
C45 C40 C41 120.5(4) . . ?
C44 C41 C43 107.2(5) . . ?
C44 C41 C42 112.7(5) . . ?
C43 C41 C42 106.6(4) . . ?
C44 C41 C40 109.3(4) . . ?
C43 C41 C40 112.5(4) . . ?
C42 C41 C40 108.6(4) . . ?
C40 C45 C46 123.1(4) . . ?
C45 C46 C47 118.3(4) . . ?
C45 C46 C48 117.1(4) . . ?
C47 C46 C48 124.7(4) . . ?
O5 C47 C38 119.4(4) . . ?
O5 C47 C46 120.8(4) . . ?
C38 C47 C46 119.9(4) . . ?
C47 O5 Zn1 121.2(2) . . ?
N3 C48 C46 127.0(4) . . ?
C48 N3 C49 117.6(4) . . ?
C48 N3 Zn1 121.1(3) . . ?
C49 N3 Zn1 119.7(3) . . ?
N3 C49 C50 111.4(4) . . ?
O6 C50 C51 112.3(4) . . ?
O6 C50 C49 107.2(4) . . ?
C51 C50 C49 115.5(4) . . ?
N4 C51 C50 112.6(4) . . ?
C52 N4 C51 117.0(4) . . ?
C52 N4 Zn1 122.2(3) . . ?
C51 N4 Zn1 120.0(3) . . ?
N4 C52 C2 126.7(4) . . ?
O13 N11 O11 121.6(17) . . ?
O13 N11 O12 123.6(15) . . ?
O11 N11 O12 113.1(13) . . ?
N11 O11 Zn1 133.3(8) . . ?
N11 O12 Zn2 117.6(8) . . ?
O11' N11' O12' 127(3) . . ?
O11' N11' O13' 121(2) . . ?
O12' N11' O13' 112(3) . . ?
N11' O11' Zn2 118.9(16) . . ?
N11' O11' Zn1 98.2(15) . . ?
Zn2 O11' Zn1 126.2(7) . . ?
N11' O13' Zn1 93.2(15) . . ?
O23 N21 O21 121.2(5) . . ?
O23 N21 O22 119.5(5) . . ?
O21 N21 O22 119.3(5) . . ?
C61 O61 Zn1 129.1(2) . . ?
O61 C61 C62 111.3(4) . . ?

loop_
_geom_bond_atom_site_label_1
_geom_bond_atom_site_label_2
_geom_bond_distance
_geom_bond_site_symmetry_2
_geom_bond_publ_flag
Zn1 O5 2.014(3) . ?
Zn1 N3 2.048(4) . ?
Zn1 N4 2.059(3) . ?
Zn1 O1 2.065(3) . ?
Zn1 O61 2.152(3) . ?
Zn1 O11 2.344(8) . ?
Zn1 O13' 2.906(13) . ?
Zn1 O11' 2.938(16) . ?
Zn2 O2 1.999(3) . ?
Zn2 O11' 2.025(10) . ?
Zn2 N1 2.065(3) . ?
Zn2 N2 2.071(3) . ?
Zn2 O12 2.104(7) . ?
Zn2 O4 2.108(3) . ?
O1 C1 1.367(5) . ?
C1 C10 1.384(6) . ?
C1 C2 1.404(5) . ?
C2 C3 1.396(6) . ?
C2 C52 1.461(6) . ?
C3 C4 1.381(7) . ?
C4 C9 1.393(6) . ?
C4 C5 1.529(6) . ?
C5 C7 1.509(8) . ?
C5 C8 1.527(8) . ?
C5 C6 1.541(7) . ?
C9 C10 1.384(6) . ?
C10 C11 1.509(5) . ?
C11 C12 1.509(5) . ?
C12 C13 1.393(5) . ?
C12 C21 1.403(6) . ?
C13 C14 1.398(6) . ?
C14 C19 1.376(6) . ?
C14 C15 1.536(5) . ?
C15 C16 1.513(8) . ?
C15 C18 1.519(6) . ?
C15 C17 1.535(7) . ?
C19 C20 1.412(5) . ?
C20 C21 1.408(5) . ?
C20 C22 1.448(6) . ?
C21 O2 1.338(4) . ?
C22 N1 1.277(5) . ?
N1 C23 1.469(5) . ?
C23 C24 1.519(6) . ?
C24 O3 1.292(10) . ?
C24 C25 1.515(6) . ?
C25 N2 1.471(5) . ?
N2 C26 1.278(5) . ?
C26 C27 1.455(5) . ?
C27 C28 1.398(5) . ?
C27 C36 1.404(5) . ?
C28 C29 1.382(6) . ?
C29 C34 1.387(6) . ?
C29 C30 1.532(5) . ?
C30 C32 1.470(7) . ?
C30 C31 1.507(6) . ?
C30 C33 1.556(8) . ?
C34 C35 1.398(5) . ?
C35 C36 1.393(5) . ?
C35 C37 1.521(5) . ?
C36 O4 1.357(4) . ?
C37 C38 1.514(6) . ?
C38 C47 1.394(6) . ?
C38 C39 1.401(6) . ?
C39 C40 1.395(6) . ?
C40 C45 1.396(7) . ?
C40 C41 1.542(6) . ?
C41 C44 1.517(7) . ?
C41 C43 1.521(8) . ?
C41 C42 1.533(7) . ?
C45 C46 1.396(6) . ?
C46 C47 1.416(6) . ?
C46 C48 1.437(7) . ?
C47 O5 1.346(5) . ?
C48 N3 1.275(6) . ?
N3 C49 1.472(6) . ?
C49 C50 1.524(7) . ?
C50 O6 1.430(6) . ?
C50 C51 1.523(6) . ?
C51 N4 1.478(5) . ?
N4 C52 1.275(6) . ?
N11 O13 1.168(18) . ?
N11 O11 1.232(17) . ?
N11 O12 1.283(19) . ?
N11' O11' 1.06(3) . ?
N11' O12' 1.26(3) . ?
N11' O13' 1.33(3) . ?
N21 O23 1.220(6) . ?
N21 O21 1.230(5) . ?
N21 O22 1.248(5) . ?
O61 C61 1.438(5) . ?
C61 C62 1.508(7) . ?

loop_
_geom_hbond_atom_site_label_D
_geom_hbond_atom_site_label_H
_geom_hbond_atom_site_label_A
_geom_hbond_distance_DH
_geom_hbond_distance_HA
_geom_hbond_distance_DA
_geom_hbond_angle_DHA
_geom_hbond_site_symmetry_A
O1 H1 O2 0.98 1.51 2.480(3) 173.3 .
O4 H4 O5 1.09 1.34 2.426(4) 173.3 .
O6 H6 O22 1.11 1.54 2.650(5) 178.6 .
O6 H6 O21 1.11 2.53 3.282(6) 123.9 .
O61 H61 O21 0.94 1.85 2.794(5) 176.1 .
